data_4023513
loop_
_publ_author_name
'Hyuma Masu'
'Kosuke Katagiri'
'Takako Kato'
'Hiroyuki Kagechika'
'Masahide Tominaga'
'Isao Azumaya'

_publ_contact_author_address
;Faculty of Pharmaceutical Sciences at Kagawa Campus,
Tokushima Bunri University,
1314-1 Shido, Sanuki, Kagawa,
769-2193, JAPAN
;
_publ_contact_author_email azumayai@kph.bunri-u.ac.jp
_publ_contact_author_fax +81-87-894-0181
_publ_contact_author_name 'Isao Azumaya'
_publ_contact_author_phone +81-87-894-5111x6308
_publ_section_title
;
 Chiral Spherical Molecule Constructed from Aromatic Amides: Facile
 Synthesis and Highly Ordered Network Structure in the Crystal
;
_journal_name_full 'Journal of Organic Chemistry'
_journal_page_first 5143
_journal_page_last 5146
_journal_paper_doi 10.1021/jo800585h
_journal_volume 73
_journal_year 2008
_chemical_formula_moiety 'C42 H42 N6 O6, 1.5(H2 O)'
_chemical_formula_sum 'C42 H45 N6 O7.5'
_chemical_formula_weight 753.84
_chemical_name_systematic
; 
 ? 
;
_space_group_IT_number 4
_symmetry_cell_setting monoclinic
_symmetry_space_group_name_Hall 'P 2yb'
_symmetry_space_group_name_H-M 'P 1 21 1'
_atom_sites_solution_hydrogens geom
_atom_sites_solution_primary direct
_atom_sites_solution_secondary difmap
_audit_creation_method SHELXL-97
_cell_angle_alpha 90.00
_cell_angle_beta 91.5900(10)
_cell_angle_gamma 90.00
_cell_formula_units_Z 4
_cell_length_a 14.5968(13)
_cell_length_b 17.3664(16)
_cell_length_c 15.3345(14)
_cell_measurement_reflns_used 3546
_cell_measurement_temperature 120
_cell_measurement_theta_max 21.93
_cell_measurement_theta_min 2.23
_cell_volume 3885.7(6)
_computing_cell_refinement 'APEX2 (Bruker AXS, 2006)'
_computing_data_collection 'APEX2 (Bruker AXS, 2006)'
_computing_data_reduction 'SAINT (Bruker AXS, 2004)'
_computing_molecular_graphics 'XSHEL (Bruker AXS,2002)'
_computing_publication_material 'XCIF (Bruker AXS, 2001)'
_computing_structure_refinement 'SHELXL-97 (Sheldrick, 1997)'
_computing_structure_solution 'SHELXS-97 (Sheldrick, 1997)'
_diffrn_ambient_temperature 120
_diffrn_detector_area_resol_mean 8.333
_diffrn_measured_fraction_theta_full 0.998
_diffrn_measured_fraction_theta_max 0.917
_diffrn_measurement_device_type 'Bruker APEXII CCD area detector'
_diffrn_measurement_method 'phi and omega scans'
_diffrn_radiation_monochromator graphite
_diffrn_radiation_source 'sealed tube'
_diffrn_radiation_type MoK\a
_diffrn_radiation_wavelength 0.71073
_diffrn_reflns_av_R_equivalents 0.0376
_diffrn_reflns_av_sigmaI/netI 0.0650
_diffrn_reflns_limit_h_max 18
_diffrn_reflns_limit_h_min -17
_diffrn_reflns_limit_k_max 21
_diffrn_reflns_limit_k_min -9
_diffrn_reflns_limit_l_max 18
_diffrn_reflns_limit_l_min -19
_diffrn_reflns_number 19063
_diffrn_reflns_theta_full 25.00
_diffrn_reflns_theta_max 27.10
_diffrn_reflns_theta_min 1.77
_exptl_absorpt_coefficient_mu 0.090
_exptl_absorpt_correction_T_max 0.9823
_exptl_absorpt_correction_T_min 0.9650
_exptl_absorpt_correction_type empirical
_exptl_absorpt_process_details
;
SADABS Sheldrick 1996
;
_exptl_crystal_colour colourless
_exptl_crystal_density_diffrn 1.289
_exptl_crystal_density_method 'not measured'
_exptl_crystal_description prismatic
_exptl_crystal_F_000 1596
_exptl_crystal_size_max 0.40
_exptl_crystal_size_mid 0.20
_exptl_crystal_size_min 0.20
_platon_squeeze_details
;
;
_refine_diff_density_max 0.463
_refine_diff_density_min -0.442
_refine_diff_density_rms 0.047
_refine_ls_abs_structure_details 'Flack H D (1983), Acta Cryst. A39, 876-881'
_refine_ls_abs_structure_Flack -10(10)
_refine_ls_extinction_method none
_refine_ls_goodness_of_fit_ref 0.998
_refine_ls_hydrogen_treatment constr
_refine_ls_matrix_type full
_refine_ls_number_parameters 1012
_refine_ls_number_reflns 8129
_refine_ls_number_restraints 7
_refine_ls_restrained_S_all 0.998
_refine_ls_R_factor_all 0.0898
_refine_ls_R_factor_gt 0.0501
_refine_ls_shift/su_max 0.000
_refine_ls_shift/su_mean 0.000
_refine_ls_structure_factor_coef Fsqd
_refine_ls_weighting_details 'calc w=1/[\s^2^(Fo^2^)+(0.0724P)^2^+0.0000P] where P=(Fo^2^+2Fc^2^)/3'
_refine_ls_weighting_scheme calc
_refine_ls_wR_factor_gt 0.1151
_refine_ls_wR_factor_ref 0.1296
_reflns_number_gt 5363
_reflns_number_total 8129
_reflns_threshold_expression >2sigma(I)
_cod_data_source_file jo800585h-File004.cif
_cod_data_source_block a0802271mas(compound_(+)_1)
_cod_depositor_comments
;
The following automatic conversions were performed:
'_symmetry_cell_setting' value 'Monoclinic' changed to 'monoclinic'
according to '/home/saulius/struct/CIF-dictionaries/cif_core.dic'
dictionary named 'cif_core.dic' version 2.4.1 from 2010-06-29.

Automatic conversion script
Id: cif_fix_enum 1527 2010-12-29 10:47:43Z saulius 
;
_cod_original_sg_symbol_H-M 'P 21'
_cod_original_formula_sum 'C42 H45 N6 O7.50'
_cod_database_code 4023513

loop_
_symmetry_equiv_pos_as_xyz
'x, y, z'
'-x, y+1/2, -z'

loop_
_atom_site_label
_atom_site_type_symbol
_atom_site_fract_x
_atom_site_fract_y
_atom_site_fract_z
_atom_site_U_iso_or_equiv
_atom_site_adp_type
_atom_site_occupancy
_atom_site_symmetry_multiplicity
_atom_site_calc_flag
_atom_site_refinement_flags
_atom_site_disorder_assembly
_atom_site_disorder_group
C1 C 0.8635(3) 1.1032(2) 0.8998(3) 0.0296(10) Uani 1 1 d . . .
C2 C 0.9327(3) 1.1051(3) 0.9635(3) 0.0306(10) Uani 1 1 d . . .
H2 H 0.9179 1.1131 1.0227 0.037 Uiso 1 1 calc R . .
C3 C 1.0235(3) 1.0955(2) 0.9415(3) 0.0279(9) Uani 1 1 d . . .
C4 C 1.0446(3) 1.0828(2) 0.8543(3) 0.0327(10) Uani 1 1 d . . .
H4 H 1.1066 1.0765 0.8384 0.039 Uiso 1 1 calc R . .
C5 C 0.9751(3) 1.0795(2) 0.7911(3) 0.0320(10) Uani 1 1 d . . .
C6 C 0.8852(3) 1.0906(2) 0.8133(3) 0.0331(10) Uani 1 1 d . . .
H6 H 0.8380 1.0896 0.7694 0.040 Uiso 1 1 calc R . .
C7 C 0.7678(3) 1.1233(3) 0.9259(3) 0.0325(10) Uani 1 1 d . . .
C8 C 0.6485(3) 1.0979(3) 1.0313(3) 0.0436(12) Uani 1 1 d . . .
H8A H 0.6492 1.1546 1.0375 0.052 Uiso 1 1 calc R . .
H8B H 0.6513 1.0754 1.0906 0.052 Uiso 1 1 calc R . .
C9 C 0.5603(3) 1.0742(4) 0.9870(4) 0.0561(14) Uani 1 1 d . . .
H9A H 0.5584 1.0938 0.9270 0.084 Uiso 1 1 calc R . .
H9B H 0.5088 1.0955 1.0188 0.084 Uiso 1 1 calc R . .
H9C H 0.5561 1.0179 0.9862 0.084 Uiso 1 1 calc R . .
C10 C 1.0977(3) 1.1060(3) 1.0105(3) 0.0300(10) Uani 1 1 d . . .
C11 C 1.1973(3) 1.0497(3) 1.1239(3) 0.0409(12) Uani 1 1 d . . .
H11A H 1.2045 1.1048 1.1388 0.049 Uiso 1 1 calc R . .
H11B H 1.1738 1.0229 1.1757 0.049 Uiso 1 1 calc R . .
C12 C 1.2862(4) 1.0182(6) 1.1040(4) 0.097(3) Uani 1 1 d . . .
H12A H 1.2793 0.9642 1.0864 0.145 Uiso 1 1 calc R . .
H12B H 1.3269 1.0215 1.1558 0.145 Uiso 1 1 calc R . .
H12C H 1.3126 1.0477 1.0562 0.145 Uiso 1 1 calc R . .
C13 C 0.9958(3) 1.0722(3) 0.6963(3) 0.0352(11) Uani 1 1 d . . .
C14 C 0.9909(3) 0.9943(3) 0.5634(3) 0.0409(12) Uani 1 1 d . . .
H14A H 0.9866 1.0457 0.5357 0.049 Uiso 1 1 calc R . .
H14B H 0.9402 0.9624 0.5389 0.049 Uiso 1 1 calc R . .
C15 C 1.0798(3) 0.9583(4) 0.5411(3) 0.0621(17) Uani 1 1 d . . .
H15A H 1.1304 0.9903 0.5639 0.093 Uiso 1 1 calc R . .
H15B H 1.0836 0.9541 0.4776 0.093 Uiso 1 1 calc R . .
H15C H 1.0840 0.9069 0.5672 0.093 Uiso 1 1 calc R . .
C16 C 0.7472(3) 0.9921(2) 0.9801(3) 0.0291(10) Uani 1 1 d . . .
C17 C 0.7851(3) 0.9530(3) 1.0515(2) 0.0272(9) Uani 1 1 d . . .
H17 H 0.8033 0.9801 1.1030 0.033 Uiso 1 1 calc R . .
C18 C 0.7958(3) 0.8734(3) 1.0461(3) 0.0296(10) Uani 1 1 d . . .
C19 C 0.7665(3) 0.8326(3) 0.9721(2) 0.0293(10) Uani 1 1 d . . .
H19 H 0.7718 0.7781 0.9700 0.035 Uiso 1 1 calc R . .
C20 C 0.7296(3) 0.8731(3) 0.9014(2) 0.0288(10) Uani 1 1 d . . .
C21 C 0.7205(3) 0.9528(3) 0.9049(3) 0.0304(10) Uani 1 1 d . . .
H21 H 0.6961 0.9802 0.8559 0.036 Uiso 1 1 calc R . .
C22 C 0.8352(3) 0.8283(3) 1.1224(3) 0.0326(10) Uani 1 1 d . . .
C23 C 0.9689(4) 0.7891(3) 1.2105(3) 0.0463(13) Uani 1 1 d . . .
H23A H 0.9803 0.7365 1.1885 0.056 Uiso 1 1 calc R . .
H23B H 0.9244 0.7849 1.2578 0.056 Uiso 1 1 calc R . .
C24 C 1.0559(4) 0.8201(5) 1.2478(5) 0.098(3) Uani 1 1 d . . .
H24A H 1.1016 0.8226 1.2023 0.147 Uiso 1 1 calc R . .
H24B H 1.0783 0.7864 1.2950 0.147 Uiso 1 1 calc R . .
H24C H 1.0455 0.8719 1.2709 0.147 Uiso 1 1 calc R . .
C25 C 1.0908(3) 0.9671(2) 1.0340(3) 0.0317(10) Uani 1 1 d . . .
C26 C 1.1249(3) 0.9205(3) 0.9690(3) 0.0336(10) Uani 1 1 d . . .
H26 H 1.1735 0.9382 0.9342 0.040 Uiso 1 1 calc R . .
C27 C 1.0875(3) 0.8478(3) 0.9550(2) 0.0292(10) Uani 1 1 d . . .
C28 C 1.0184(3) 0.8217(3) 1.0089(3) 0.0299(10) Uani 1 1 d . . .
H28 H 0.9918 0.7724 0.9990 0.036 Uiso 1 1 calc R . .
C29 C 0.9884(3) 0.8669(3) 1.0767(3) 0.0302(10) Uani 1 1 d . . .
C30 C 1.0242(3) 0.9405(3) 1.0890(3) 0.0320(10) Uani 1 1 d . . .
H30 H 1.0032 0.9723 1.1348 0.038 Uiso 1 1 calc R . .
C31 C 1.1270(3) 0.7934(3) 0.8911(3) 0.0380(11) Uani 1 1 d . . .
C32 C 1.1008(3) 0.7092(3) 0.7636(3) 0.0469(13) Uani 1 1 d . . .
H32A H 1.1571 0.6849 0.7883 0.056 Uiso 1 1 calc R . .
H32B H 1.1154 0.7310 0.7060 0.056 Uiso 1 1 calc R . .
C33 C 1.0272(4) 0.6483(3) 0.7516(3) 0.0535(14) Uani 1 1 d . . .
H33A H 1.0093 0.6293 0.8088 0.080 Uiso 1 1 calc R . .
H33B H 1.0511 0.6055 0.7173 0.080 Uiso 1 1 calc R . .
H33C H 0.9738 0.6707 0.7210 0.080 Uiso 1 1 calc R . .
C34 C 0.9557(3) 0.9355(3) 0.7070(3) 0.0310(10) Uani 1 1 d . . .
C35 C 0.8653(3) 0.9135(3) 0.7106(3) 0.0307(10) Uani 1 1 d . . .
H35 H 0.8190 0.9435 0.6821 0.037 Uiso 1 1 calc R . .
C36 C 0.8416(3) 0.8472(3) 0.7559(2) 0.0275(10) Uani 1 1 d . . .
C37 C 0.9084(3) 0.8021(3) 0.7965(2) 0.0309(10) Uani 1 1 d . . .
H37 H 0.8920 0.7577 0.8287 0.037 Uiso 1 1 calc R . .
C38 C 1.0003(3) 0.8230(3) 0.7895(3) 0.0320(10) Uani 1 1 d . . .
C39 C 1.0242(3) 0.8898(3) 0.7455(3) 0.0329(10) Uani 1 1 d . . .
H39 H 1.0868 0.9042 0.7417 0.040 Uiso 1 1 calc R . .
C40 C 0.7438(3) 0.8217(3) 0.7535(3) 0.0324(10) Uani 1 1 d . . .
C41 C 0.5996(3) 0.8048(3) 0.8259(3) 0.0446(13) Uani 1 1 d . . .
H41A H 0.5706 0.8139 0.7677 0.053 Uiso 1 1 calc R . .
H41B H 0.5652 0.8345 0.8692 0.053 Uiso 1 1 calc R . .
C42 C 0.5942(4) 0.7202(4) 0.8475(4) 0.0689(18) Uani 1 1 d . . .
H42A H 0.6228 0.6902 0.8014 0.103 Uiso 1 1 calc R . .
H42B H 0.5298 0.7050 0.8517 0.103 Uiso 1 1 calc R . .
H42C H 0.6265 0.7104 0.9033 0.103 Uiso 1 1 calc R . .
C43 C 0.2966(3) 0.3639(3) 0.5973(3) 0.0381(11) Uani 1 1 d . . .
C44 C 0.3363(3) 0.3662(3) 0.6804(3) 0.0351(11) Uani 1 1 d . . .
H44 H 0.2984 0.3654 0.7298 0.042 Uiso 1 1 calc R . .
C45 C 0.4307(3) 0.3698(3) 0.6920(3) 0.0340(10) Uani 1 1 d . . .
C46 C 0.4852(3) 0.3739(3) 0.6184(3) 0.0383(11) Uani 1 1 d . . .
H46 H 0.5500 0.3760 0.6256 0.046 Uiso 1 1 calc R . .
C47 C 0.4456(4) 0.3750(3) 0.5346(3) 0.0417(12) Uani 1 1 d . . .
C48 C 0.3524(4) 0.3697(3) 0.5242(3) 0.0458(13) Uani 1 1 d . . .
H48 H 0.3252 0.3699 0.4672 0.055 Uiso 1 1 calc R . .
C49 C 0.1947(4) 0.3605(3) 0.5842(3) 0.0430(12) Uani 1 1 d . . .
C50 C 0.0594(3) 0.2824(3) 0.5452(3) 0.0448(12) Uani 1 1 d . . .
H50A H 0.0293 0.3327 0.5547 0.054 Uiso 1 1 calc R . .
H50B H 0.0354 0.2454 0.5881 0.054 Uiso 1 1 calc R . .
C51 C 0.0356(4) 0.2545(4) 0.4546(3) 0.0570(15) Uani 1 1 d . . .
H51A H 0.0630 0.2889 0.4119 0.086 Uiso 1 1 calc R . .
H51B H -0.0311 0.2542 0.4457 0.086 Uiso 1 1 calc R . .
H51C H 0.0595 0.2022 0.4471 0.086 Uiso 1 1 calc R . .
C52 C 0.4721(3) 0.3761(3) 0.7807(3) 0.0352(11) Uani 1 1 d . . .
C53 C 0.5767(3) 0.3227(3) 0.8930(3) 0.0451(12) Uani 1 1 d . . .
H53A H 0.5966 0.3767 0.9016 0.054 Uiso 1 1 calc R . .
H53B H 0.6322 0.2901 0.8914 0.054 Uiso 1 1 calc R . .
C54 C 0.5206(4) 0.2988(4) 0.9677(3) 0.0613(16) Uani 1 1 d . . .
H54A H 0.4646 0.3299 0.9685 0.092 Uiso 1 1 calc R . .
H54B H 0.5558 0.3064 1.0223 0.092 Uiso 1 1 calc R . .
H54C H 0.5043 0.2443 0.9615 0.092 Uiso 1 1 calc R . .
C55 C 0.5036(4) 0.3925(3) 0.4566(3) 0.0555(15) Uani 1 1 d . . .
C56 C 0.6155(3) 0.3574(3) 0.3518(3) 0.0503(14) Uani 1 1 d . . .
H56A H 0.5952 0.3233 0.3033 0.060 Uiso 1 1 calc R . .
H56B H 0.6044 0.4113 0.3333 0.060 Uiso 1 1 calc R . .
C57 C 0.7134(4) 0.3465(4) 0.3686(4) 0.0675(17) Uani 1 1 d . . .
H57A H 0.7328 0.3763 0.4201 0.101 Uiso 1 1 calc R . .
H57B H 0.7472 0.3640 0.3180 0.101 Uiso 1 1 calc R . .
H57C H 0.7260 0.2918 0.3790 0.101 Uiso 1 1 calc R . .
C58 C 0.2128(3) 0.2209(3) 0.5621(3) 0.0346(11) Uani 1 1 d . . .
C59 C 0.2258(3) 0.1817(3) 0.6415(3) 0.0321(10) Uani 1 1 d . . .
H59 H 0.2036 0.2027 0.6941 0.039 Uiso 1 1 calc R . .
C60 C 0.2717(3) 0.1117(3) 0.6417(2) 0.0297(10) Uani 1 1 d . . .
C61 C 0.3050(3) 0.0809(3) 0.5654(3) 0.0362(11) Uani 1 1 d . . .
H61 H 0.3361 0.0328 0.5659 0.043 Uiso 1 1 calc R . .
C62 C 0.2919(3) 0.1224(3) 0.4877(3) 0.0371(11) Uani 1 1 d . . .
C63 C 0.2461(3) 0.1913(3) 0.4857(3) 0.0373(11) Uani 1 1 d . . .
H63 H 0.2373 0.2184 0.4323 0.045 Uiso 1 1 calc R . .
C64 C 0.2753(3) 0.0658(3) 0.7251(2) 0.0280(9) Uani 1 1 d . . .
C65 C 0.3444(3) 0.0432(3) 0.8683(3) 0.0377(11) Uani 1 1 d . . .
H65A H 0.2805 0.0404 0.8881 0.045 Uiso 1 1 calc R . .
H65B H 0.3796 0.0756 0.9104 0.045 Uiso 1 1 calc R . .
C66 C 0.3847(4) -0.0368(3) 0.8690(3) 0.0502(14) Uani 1 1 d . . .
H66A H 0.3456 -0.0710 0.8334 0.075 Uiso 1 1 calc R . .
H66B H 0.3885 -0.0561 0.9290 0.075 Uiso 1 1 calc R . .
H66C H 0.4462 -0.0352 0.8450 0.075 Uiso 1 1 calc R . .
C67 C 0.5139(3) 0.2400(2) 0.7738(2) 0.0274(9) Uani 1 1 d . . .
C68 C 0.5850(3) 0.2044(2) 0.7314(2) 0.0266(9) Uani 1 1 d . . .
H68 H 0.6402 0.2317 0.7218 0.032 Uiso 1 1 calc R . .
C69 C 0.5756(3) 0.1286(2) 0.7029(2) 0.0260(9) Uani 1 1 d . . .
C70 C 0.4952(3) 0.0888(3) 0.7178(2) 0.0269(9) Uani 1 1 d . . .
H70 H 0.4887 0.0370 0.6987 0.032 Uiso 1 1 calc R . .
C71 C 0.4243(3) 0.1243(2) 0.7605(2) 0.0254(9) Uani 1 1 d . . .
C72 C 0.4334(3) 0.1999(3) 0.7881(3) 0.0297(10) Uani 1 1 d . . .
H72 H 0.3845 0.2243 0.8170 0.036 Uiso 1 1 calc R . .
C73 C 0.6540(3) 0.0883(3) 0.6615(2) 0.0274(9) Uani 1 1 d . . .
C74 C 0.7504(3) 0.0714(3) 0.5348(3) 0.0485(13) Uani 1 1 d . . .
H74A H 0.7248 0.0295 0.4978 0.058 Uiso 1 1 calc R . .
H74B H 0.7921 0.0478 0.5792 0.058 Uiso 1 1 calc R . .
C75 C 0.8046(4) 0.1245(4) 0.4791(4) 0.0689(18) Uani 1 1 d . . .
H75A H 0.7645 0.1461 0.4330 0.103 Uiso 1 1 calc R . .
H75B H 0.8546 0.0959 0.4528 0.103 Uiso 1 1 calc R . .
H75C H 0.8301 0.1664 0.5152 0.103 Uiso 1 1 calc R . .
C76 C 0.5512(3) 0.2608(3) 0.4522(3) 0.0383(12) Uani 1 1 d . . .
C77 C 0.4819(3) 0.2186(3) 0.4137(3) 0.0390(12) Uani 1 1 d . . .
H77 H 0.4380 0.2433 0.3763 0.047 Uiso 1 1 calc R . .
C78 C 0.4753(3) 0.1398(3) 0.4292(3) 0.0365(11) Uani 1 1 d . . .
C79 C 0.5398(3) 0.1048(3) 0.4838(3) 0.0355(11) Uani 1 1 d . . .
H79 H 0.5373 0.0509 0.4935 0.043 Uiso 1 1 calc R . .
C80 C 0.6080(3) 0.1483(3) 0.5242(3) 0.0356(11) Uani 1 1 d . . .
C81 C 0.6136(3) 0.2260(3) 0.5075(3) 0.0374(11) Uani 1 1 d . . .
H81 H 0.6611 0.2557 0.5345 0.045 Uiso 1 1 calc R . .
C82 C 0.4068(3) 0.0923(3) 0.3791(3) 0.0388(11) Uani 1 1 d . . .
C83 C 0.2510(4) 0.0481(5) 0.3540(4) 0.075(2) Uani 1 1 d . . .
H83A H 0.1896 0.0656 0.3714 0.090 Uiso 1 1 calc R . .
H83B H 0.2584 0.0627 0.2922 0.090 Uiso 1 1 calc R . .
C84 C 0.2552(5) -0.0329(6) 0.3610(5) 0.102(3) Uani 1 1 d . . .
H84A H 0.2577 -0.0476 0.4227 0.153 Uiso 1 1 calc R . .
H84B H 0.3102 -0.0518 0.3326 0.153 Uiso 1 1 calc R . .
H84C H 0.2006 -0.0555 0.3325 0.153 Uiso 1 1 calc R . .
N1 N 0.7304(2) 1.0740(2) 0.9847(2) 0.0313(8) Uani 1 1 d . . .
N2 N 1.1295(3) 1.0421(2) 1.0510(2) 0.0367(9) Uani 1 1 d . . .
N3 N 0.9796(2) 1.0028(2) 0.6587(2) 0.0322(9) Uani 1 1 d . . .
N4 N 0.9270(2) 0.8352(2) 1.1389(2) 0.0315(8) Uani 1 1 d . . .
N5 N 1.0718(2) 0.7729(2) 0.8227(2) 0.0363(9) Uani 1 1 d . . .
N6 N 0.6952(2) 0.8318(2) 0.8260(2) 0.0282(8) Uani 1 1 d . . .
N7 N 0.1593(3) 0.2910(2) 0.5602(2) 0.0377(9) Uani 1 1 d . . .
N8 N 0.5253(2) 0.3162(2) 0.8084(2) 0.0334(9) Uani 1 1 d . . .
N9 N 0.5601(3) 0.3408(2) 0.4292(2) 0.0438(10) Uani 1 1 d . . .
N10 N 0.3446(2) 0.0805(2) 0.7821(2) 0.0277(8) Uani 1 1 d . . .
N11 N 0.6742(2) 0.1099(2) 0.5797(2) 0.0363(9) Uani 1 1 d . . .
N12 N 0.3203(3) 0.0882(3) 0.4072(2) 0.0506(12) Uani 1 1 d . . .
O1 O 0.7308(2) 1.1825(2) 0.9008(2) 0.0460(8) Uani 1 1 d . . .
O2 O 1.1262(2) 1.17055(19) 1.0291(2) 0.0502(9) Uani 1 1 d . . .
O3 O 1.0228(3) 1.1274(2) 0.6550(2) 0.0539(9) Uani 1 1 d . . .
O4 O 0.7852(2) 0.7879(2) 1.16738(19) 0.0446(8) Uani 1 1 d . . .
O5 O 1.2046(3) 0.7663(3) 0.9038(2) 0.0647(11) Uani 1 1 d . . .
O6 O 0.7100(2) 0.7923(2) 0.6873(2) 0.0473(9) Uani 1 1 d . . .
O7 O 0.1479(3) 0.4177(2) 0.5955(3) 0.0640(11) Uani 1 1 d . . .
O8 O 0.4608(2) 0.43354(19) 0.8264(2) 0.0466(8) Uani 1 1 d . . .
O9 O 0.4946(6) 0.4534(3) 0.4187(4) 0.153(3) Uani 1 1 d U . .
O10 O 0.2149(2) 0.01848(19) 0.74038(19) 0.0414(8) Uani 1 1 d . . .
O11 O 0.6986(2) 0.0401(2) 0.70238(18) 0.0397(8) Uani 1 1 d . . .
O12 O 0.4285(3) 0.0577(2) 0.3138(2) 0.0674(12) Uani 1 1 d . . .
O13 O 0.6108(3) 0.0645(2) 0.2531(2) 0.0584(10) Uani 1 1 d . . .
O14 O 0.8012(3) 0.0244(3) 0.2640(3) 0.0738(12) Uani 1 1 d . . .
O15 O 0.6428(3) 0.2256(3) 0.2040(3) 0.0922(15) Uani 1 1 d . . .

loop_
_atom_site_aniso_label
_atom_site_aniso_U_11
_atom_site_aniso_U_22
_atom_site_aniso_U_33
_atom_site_aniso_U_23
_atom_site_aniso_U_13
_atom_site_aniso_U_12
C1 0.032(2) 0.021(2) 0.035(2) 0.0050(18) -0.0077(18) -0.0011(19)
C2 0.039(3) 0.026(2) 0.027(2) 0.0034(18) -0.0054(18) -0.003(2)
C3 0.031(2) 0.021(2) 0.032(2) 0.0026(18) -0.0035(17) 0.0000(18)
C4 0.036(2) 0.026(3) 0.036(2) -0.0013(19) -0.0053(19) -0.002(2)
C5 0.043(3) 0.021(2) 0.032(2) 0.0010(18) -0.0032(19) -0.004(2)
C6 0.039(3) 0.027(3) 0.032(2) 0.0031(19) -0.0104(19) -0.005(2)
C7 0.040(3) 0.030(3) 0.027(2) -0.0040(19) -0.0123(19) 0.004(2)
C8 0.046(3) 0.046(3) 0.039(3) -0.006(2) 0.005(2) 0.011(2)
C9 0.038(3) 0.058(4) 0.073(4) -0.010(3) 0.003(3) 0.002(3)
C10 0.034(2) 0.026(3) 0.030(2) -0.0015(19) -0.0042(18) -0.002(2)
C11 0.050(3) 0.034(3) 0.038(2) 0.003(2) -0.019(2) -0.005(2)
C12 0.050(4) 0.177(9) 0.062(4) -0.037(5) -0.019(3) 0.024(5)
C13 0.034(2) 0.039(3) 0.032(2) 0.000(2) -0.0038(19) -0.007(2)
C14 0.045(3) 0.057(3) 0.021(2) -0.003(2) -0.001(2) -0.007(2)
C15 0.042(3) 0.098(5) 0.047(3) -0.028(3) 0.011(2) -0.016(3)
C16 0.028(2) 0.029(3) 0.031(2) -0.0019(19) 0.0034(18) 0.0021(19)
C17 0.026(2) 0.035(3) 0.0207(19) 0.0005(18) 0.0018(16) 0.0015(19)
C18 0.029(2) 0.037(3) 0.023(2) 0.0042(19) 0.0059(17) 0.003(2)
C19 0.032(2) 0.031(3) 0.026(2) -0.0008(19) 0.0038(17) 0.004(2)
C20 0.030(2) 0.037(3) 0.020(2) -0.0002(18) 0.0030(17) -0.002(2)
C21 0.028(2) 0.037(3) 0.026(2) 0.0014(19) -0.0023(17) -0.001(2)
C22 0.041(3) 0.031(3) 0.026(2) 0.000(2) 0.0001(19) 0.003(2)
C23 0.059(3) 0.046(3) 0.033(2) 0.013(2) -0.015(2) -0.006(3)
C24 0.065(4) 0.137(7) 0.089(5) 0.076(5) -0.033(4) -0.026(4)
C25 0.040(3) 0.020(2) 0.034(2) 0.0047(19) -0.0142(19) -0.006(2)
C26 0.037(2) 0.032(3) 0.031(2) 0.006(2) -0.0063(18) -0.006(2)
C27 0.035(2) 0.031(3) 0.021(2) 0.0035(18) -0.0074(17) 0.003(2)
C28 0.037(3) 0.024(2) 0.028(2) 0.0008(18) -0.0101(18) -0.002(2)
C29 0.036(2) 0.025(3) 0.029(2) 0.0056(19) -0.0065(18) 0.000(2)
C30 0.045(3) 0.025(3) 0.026(2) -0.0031(18) -0.0086(19) 0.003(2)
C31 0.043(3) 0.036(3) 0.035(2) 0.004(2) 0.001(2) 0.005(2)
C32 0.048(3) 0.049(3) 0.044(3) -0.012(2) 0.004(2) 0.013(3)
C33 0.071(4) 0.035(3) 0.054(3) -0.011(3) 0.003(3) 0.002(3)
C34 0.032(2) 0.034(3) 0.027(2) -0.0056(19) 0.0012(18) -0.002(2)
C35 0.028(2) 0.035(3) 0.029(2) -0.010(2) -0.0057(17) 0.002(2)
C36 0.029(2) 0.033(3) 0.0203(19) -0.0112(18) 0.0008(17) 0.000(2)
C37 0.039(3) 0.032(3) 0.022(2) -0.0093(18) 0.0016(18) -0.002(2)
C38 0.039(3) 0.034(3) 0.023(2) -0.0089(19) -0.0018(18) 0.001(2)
C39 0.036(3) 0.036(3) 0.027(2) -0.0070(19) 0.0033(19) -0.005(2)
C40 0.029(2) 0.039(3) 0.029(2) -0.005(2) 0.0002(18) 0.000(2)
C41 0.039(3) 0.059(4) 0.035(2) -0.005(2) 0.001(2) -0.009(2)
C42 0.063(4) 0.056(4) 0.087(4) 0.009(3) 0.006(3) -0.024(3)
C43 0.056(3) 0.025(3) 0.033(2) 0.003(2) -0.003(2) -0.006(2)
C44 0.049(3) 0.025(3) 0.031(2) 0.0053(19) 0.000(2) -0.003(2)
C45 0.046(3) 0.024(2) 0.032(2) 0.0035(19) 0.000(2) 0.003(2)
C46 0.043(3) 0.027(3) 0.045(3) 0.004(2) 0.009(2) 0.008(2)
C47 0.065(4) 0.022(3) 0.039(3) 0.006(2) 0.009(2) 0.003(2)
C48 0.076(4) 0.035(3) 0.026(2) 0.000(2) -0.006(2) -0.006(3)
C49 0.062(3) 0.039(3) 0.028(2) 0.005(2) -0.008(2) -0.005(3)
C50 0.047(3) 0.051(3) 0.036(3) 0.013(2) -0.006(2) 0.001(3)
C51 0.055(3) 0.076(4) 0.040(3) 0.017(3) -0.007(2) -0.011(3)
C52 0.042(3) 0.023(3) 0.040(3) -0.002(2) 0.006(2) 0.000(2)
C53 0.053(3) 0.034(3) 0.047(3) -0.011(2) -0.009(2) 0.004(2)
C54 0.091(4) 0.056(4) 0.037(3) -0.007(3) -0.009(3) 0.002(3)
C55 0.105(5) 0.023(3) 0.040(3) 0.009(2) 0.014(3) 0.001(3)
C56 0.056(3) 0.047(3) 0.049(3) 0.015(2) 0.015(3) -0.002(3)
C57 0.060(4) 0.080(5) 0.064(4) 0.011(3) 0.017(3) -0.004(3)
C58 0.035(3) 0.038(3) 0.031(2) 0.004(2) -0.0029(19) -0.007(2)
C59 0.035(2) 0.034(3) 0.027(2) -0.0019(19) -0.0006(18) -0.010(2)
C60 0.027(2) 0.036(3) 0.026(2) -0.0018(19) -0.0009(17) -0.009(2)
C61 0.027(2) 0.054(3) 0.028(2) -0.005(2) -0.0006(17) 0.006(2)
C62 0.029(2) 0.058(3) 0.024(2) -0.002(2) 0.0014(17) -0.004(2)
C63 0.034(2) 0.049(3) 0.030(2) 0.007(2) -0.0020(19) -0.008(2)
C64 0.029(2) 0.031(3) 0.024(2) -0.0032(18) 0.0037(17) 0.001(2)
C65 0.038(3) 0.047(3) 0.028(2) 0.007(2) -0.0039(19) -0.004(2)
C66 0.064(3) 0.049(3) 0.037(3) 0.015(2) 0.001(2) 0.008(3)
C67 0.034(2) 0.021(2) 0.027(2) -0.0001(17) -0.0047(18) -0.0019(19)
C68 0.027(2) 0.024(2) 0.028(2) 0.0045(17) -0.0026(17) -0.0039(18)
C69 0.030(2) 0.028(2) 0.0196(19) 0.0022(17) -0.0027(16) 0.0033(19)
C70 0.036(2) 0.027(2) 0.0179(18) 0.0002(17) -0.0060(16) -0.004(2)
C71 0.029(2) 0.028(2) 0.0191(19) -0.0023(17) -0.0014(16) -0.0030(19)
C72 0.031(2) 0.031(3) 0.027(2) -0.0007(18) 0.0021(17) 0.001(2)
C73 0.023(2) 0.032(3) 0.027(2) -0.0006(19) -0.0039(17) -0.0030(19)
C74 0.056(3) 0.052(3) 0.037(3) 0.008(2) 0.014(2) 0.024(3)
C75 0.063(4) 0.068(4) 0.078(4) 0.013(3) 0.035(3) 0.012(3)
C76 0.043(3) 0.032(3) 0.041(3) 0.015(2) 0.013(2) 0.008(2)
C77 0.039(3) 0.037(3) 0.042(3) 0.012(2) 0.011(2) 0.015(2)
C78 0.032(3) 0.045(3) 0.033(2) 0.007(2) 0.014(2) 0.008(2)
C79 0.052(3) 0.030(3) 0.026(2) 0.0029(19) 0.009(2) 0.010(2)
C80 0.048(3) 0.037(3) 0.022(2) 0.0036(19) 0.011(2) 0.010(2)
C81 0.047(3) 0.031(3) 0.035(2) 0.006(2) 0.014(2) 0.002(2)
C82 0.045(3) 0.045(3) 0.027(2) 0.007(2) 0.014(2) 0.004(2)
C83 0.052(4) 0.123(7) 0.050(3) -0.039(4) -0.004(3) 0.008(4)
C84 0.090(5) 0.138(8) 0.076(5) 0.002(5) -0.010(4) -0.052(6)
N1 0.037(2) 0.030(2) 0.0271(18) -0.0023(16) -0.0008(15) 0.0036(17)
N2 0.046(2) 0.027(2) 0.036(2) 0.0013(17) -0.0171(17) -0.0067(18)
N3 0.038(2) 0.032(2) 0.0260(18) -0.0009(16) -0.0035(15) -0.0064(17)
N4 0.042(2) 0.030(2) 0.0219(17) 0.0056(15) -0.0043(15) -0.0004(18)
N5 0.036(2) 0.037(2) 0.036(2) -0.0108(17) -0.0068(16) 0.0058(18)
N6 0.0274(19) 0.034(2) 0.0230(17) -0.0045(15) 0.0008(14) -0.0020(16)
N7 0.048(2) 0.033(2) 0.0313(19) 0.0090(17) -0.0042(17) -0.002(2)
N8 0.036(2) 0.025(2) 0.039(2) -0.0032(16) -0.0056(16) 0.0015(17)
N9 0.053(3) 0.031(2) 0.048(2) 0.019(2) 0.017(2) 0.006(2)
N10 0.0287(19) 0.030(2) 0.0241(17) 0.0026(15) -0.0008(14) -0.0031(16)
N11 0.044(2) 0.036(2) 0.0296(19) 0.0089(17) 0.0096(16) 0.0147(19)
N12 0.036(2) 0.091(4) 0.0239(18) -0.007(2) -0.0033(16) 0.009(2)
O1 0.049(2) 0.040(2) 0.0481(19) 0.0084(16) -0.0029(16) 0.0127(17)
O2 0.053(2) 0.029(2) 0.066(2) 0.0000(17) -0.0265(17) -0.0073(17)
O3 0.081(3) 0.046(2) 0.0349(18) 0.0072(16) -0.0008(17) -0.021(2)
O4 0.0423(19) 0.057(2) 0.0342(17) 0.0119(16) 0.0044(14) -0.0017(17)
O5 0.051(2) 0.087(3) 0.055(2) -0.025(2) -0.0173(17) 0.028(2)
O6 0.0449(19) 0.064(2) 0.0334(17) -0.0205(17) 0.0028(14) -0.0097(18)
O7 0.073(3) 0.036(2) 0.082(3) 0.002(2) -0.018(2) 0.006(2)
O8 0.067(2) 0.031(2) 0.0415(18) -0.0053(15) 0.0004(16) 0.0077(17)
O9 0.313(9) 0.036(3) 0.117(4) 0.032(3) 0.142(5) 0.045(4)
O10 0.0403(19) 0.051(2) 0.0332(16) 0.0042(15) 0.0018(14) -0.0147(17)
O11 0.0378(18) 0.049(2) 0.0324(16) 0.0089(15) -0.0007(13) 0.0137(16)
O12 0.069(3) 0.073(3) 0.062(2) -0.027(2) 0.032(2) -0.014(2)
O13 0.069(2) 0.052(2) 0.055(2) -0.0104(18) 0.0229(18) -0.0129(19)
O14 0.080(3) 0.075(3) 0.066(2) 0.004(2) 0.003(2) -0.025(2)
O15 0.102(4) 0.067(3) 0.109(4) -0.016(3) 0.023(3) -0.006(3)

loop_
_atom_type_symbol
_atom_type_description
_atom_type_scat_dispersion_real
_atom_type_scat_dispersion_imag
_atom_type_scat_source
C C 0.0033 0.0000 'International Tables Vol C Tables 4.2.6.8 and 6.1.1.4'
H H 0.0000 0.0000 'International Tables Vol C Tables 4.2.6.8 and 6.1.1.4'
N N 0.0061 0.0000 'International Tables Vol C Tables 4.2.6.8 and 6.1.1.4'
O O 0.0106 0.0000 'International Tables Vol C Tables 4.2.6.8 and 6.1.1.4'

loop_
_geom_angle_atom_site_label_1
_geom_angle_atom_site_label_2
_geom_angle_atom_site_label_3
_geom_angle
_geom_angle_site_symmetry_1
_geom_angle_site_symmetry_3
_geom_angle_publ_flag
C2 C1 C6 119.7(4) . . ?
C2 C1 C7 118.1(4) . . ?
C6 C1 C7 121.9(4) . . ?
C3 C2 C1 120.6(4) . . ?
C3 C2 H2 119.7 . . ?
C1 C2 H2 119.7 . . ?
C2 C3 C4 119.4(4) . . ?
C2 C3 C10 119.2(4) . . ?
C4 C3 C10 121.2(4) . . ?
C5 C4 C3 119.9(4) . . ?
C5 C4 H4 120.1 . . ?
C3 C4 H4 120.1 . . ?
C6 C5 C4 120.4(4) . . ?
C6 C5 C13 118.1(4) . . ?
C4 C5 C13 121.2(4) . . ?
C5 C6 C1 120.1(4) . . ?
C5 C6 H6 119.9 . . ?
C1 C6 H6 119.9 . . ?
O1 C7 N1 123.6(4) . . ?
O1 C7 C1 121.2(4) . . ?
N1 C7 C1 114.9(4) . . ?
N1 C8 C9 113.8(4) . . ?
N1 C8 H8A 108.8 . . ?
C9 C8 H8A 108.8 . . ?
N1 C8 H8B 108.8 . . ?
C9 C8 H8B 108.8 . . ?
H8A C8 H8B 107.7 . . ?
C8 C9 H9A 109.5 . . ?
C8 C9 H9B 109.5 . . ?
H9A C9 H9B 109.5 . . ?
C8 C9 H9C 109.5 . . ?
H9A C9 H9C 109.5 . . ?
H9B C9 H9C 109.5 . . ?
O2 C10 N2 122.4(4) . . ?
O2 C10 C3 120.5(4) . . ?
N2 C10 C3 117.2(4) . . ?
C12 C11 N2 113.1(4) . . ?
C12 C11 H11A 109.0 . . ?
N2 C11 H11A 109.0 . . ?
C12 C11 H11B 109.0 . . ?
N2 C11 H11B 109.0 . . ?
H11A C11 H11B 107.8 . . ?
C11 C12 H12A 109.5 . . ?
C11 C12 H12B 109.5 . . ?
H12A C12 H12B 109.5 . . ?
C11 C12 H12C 109.5 . . ?
H12A C12 H12C 109.5 . . ?
H12B C12 H12C 109.5 . . ?
O3 C13 N3 122.2(4) . . ?
O3 C13 C5 121.0(4) . . ?
N3 C13 C5 116.8(4) . . ?
N3 C14 C15 112.9(4) . . ?
N3 C14 H14A 109.0 . . ?
C15 C14 H14A 109.0 . . ?
N3 C14 H14B 109.0 . . ?
C15 C14 H14B 109.0 . . ?
H14A C14 H14B 107.8 . . ?
C14 C15 H15A 109.5 . . ?
C14 C15 H15B 109.5 . . ?
H15A C15 H15B 109.5 . . ?
C14 C15 H15C 109.5 . . ?
H15A C15 H15C 109.5 . . ?
H15B C15 H15C 109.5 . . ?
C21 C16 C17 120.8(4) . . ?
C21 C16 N1 118.7(4) . . ?
C17 C16 N1 120.4(4) . . ?
C16 C17 C18 118.7(4) . . ?
C16 C17 H17 120.7 . . ?
C18 C17 H17 120.7 . . ?
C17 C18 C19 121.2(4) . . ?
C17 C18 C22 120.7(4) . . ?
C19 C18 C22 118.0(4) . . ?
C20 C19 C18 118.8(4) . . ?
C20 C19 H19 120.6 . . ?
C18 C19 H19 120.6 . . ?
C19 C20 C21 120.6(4) . . ?
C19 C20 N6 119.7(4) . . ?
C21 C20 N6 119.6(4) . . ?
C16 C21 C20 119.7(4) . . ?
C16 C21 H21 120.1 . . ?
C20 C21 H21 120.1 . . ?
O4 C22 N4 122.6(4) . . ?
O4 C22 C18 120.6(4) . . ?
N4 C22 C18 116.7(4) . . ?
N4 C23 C24 115.1(4) . . ?
N4 C23 H23A 108.5 . . ?
C24 C23 H23A 108.5 . . ?
N4 C23 H23B 108.5 . . ?
C24 C23 H23B 108.5 . . ?
H23A C23 H23B 107.5 . . ?
C23 C24 H24A 109.5 . . ?
C23 C24 H24B 109.5 . . ?
H24A C24 H24B 109.5 . . ?
C23 C24 H24C 109.5 . . ?
H24A C24 H24C 109.5 . . ?
H24B C24 H24C 109.5 . . ?
C30 C25 C26 121.1(4) . . ?
C30 C25 N2 118.0(4) . . ?
C26 C25 N2 120.7(4) . . ?
C25 C26 C27 119.5(4) . . ?
C25 C26 H26 120.2 . . ?
C27 C26 H26 120.2 . . ?
C26 C27 C28 119.4(4) . . ?
C26 C27 C31 121.3(4) . . ?
C28 C27 C31 118.9(4) . . ?
C29 C28 C27 120.6(4) . . ?
C29 C28 H28 119.7 . . ?
C27 C28 H28 119.7 . . ?
C28 C29 C30 119.8(4) . . ?
C28 C29 N4 119.9(4) . . ?
C30 C29 N4 120.1(4) . . ?
C25 C30 C29 119.5(4) . . ?
C25 C30 H30 120.3 . . ?
C29 C30 H30 120.3 . . ?
O5 C31 N5 123.0(4) . . ?
O5 C31 C27 120.5(4) . . ?
N5 C31 C27 116.3(4) . . ?
N5 C32 C33 112.2(4) . . ?
N5 C32 H32A 109.2 . . ?
C33 C32 H32A 109.2 . . ?
N5 C32 H32B 109.2 . . ?
C33 C32 H32B 109.2 . . ?
H32A C32 H32B 107.9 . . ?
C32 C33 H33A 109.5 . . ?
C32 C33 H33B 109.5 . . ?
H33A C33 H33B 109.5 . . ?
C32 C33 H33C 109.5 . . ?
H33A C33 H33C 109.5 . . ?
H33B C33 H33C 109.5 . . ?
C35 C34 C39 120.1(4) . . ?
C35 C34 N3 119.6(4) . . ?
C39 C34 N3 120.1(4) . . ?
C34 C35 C36 120.0(4) . . ?
C34 C35 H35 120.0 . . ?
C36 C35 H35 120.0 . . ?
C37 C36 C35 120.7(4) . . ?
C37 C36 C40 120.2(4) . . ?
C35 C36 C40 118.8(4) . . ?
C36 C37 C38 119.0(4) . . ?
C36 C37 H37 120.5 . . ?
C38 C37 H37 120.5 . . ?
C39 C38 C37 120.5(4) . . ?
C39 C38 N5 119.0(4) . . ?
C37 C38 N5 120.3(4) . . ?
C38 C39 C34 119.5(4) . . ?
C38 C39 H39 120.2 . . ?
C34 C39 H39 120.2 . . ?
O6 C40 N6 121.8(4) . . ?
O6 C40 C36 120.4(4) . . ?
N6 C40 C36 117.8(3) . . ?
N6 C41 C42 111.5(4) . . ?
N6 C41 H41A 109.3 . . ?
C42 C41 H41A 109.3 . . ?
N6 C41 H41B 109.3 . . ?
C42 C41 H41B 109.3 . . ?
H41A C41 H41B 108.0 . . ?
C41 C42 H42A 109.5 . . ?
C41 C42 H42B 109.5 . . ?
H42A C42 H42B 109.5 . . ?
C41 C42 H42C 109.5 . . ?
H42A C42 H42C 109.5 . . ?
H42B C42 H42C 109.5 . . ?
C44 C43 C48 119.6(5) . . ?
C44 C43 C49 120.8(4) . . ?
C48 C43 C49 119.4(4) . . ?
C45 C44 C43 120.5(4) . . ?
C45 C44 H44 119.8 . . ?
C43 C44 H44 119.8 . . ?
C44 C45 C46 119.0(4) . . ?
C44 C45 C52 120.1(4) . . ?
C46 C45 C52 120.7(4) . . ?
C47 C46 C45 120.8(5) . . ?
C47 C46 H46 119.6 . . ?
C45 C46 H46 119.6 . . ?
C48 C47 C46 119.5(4) . . ?
C48 C47 C55 119.7(5) . . ?
C46 C47 C55 120.3(5) . . ?
C47 C48 C43 120.5(4) . . ?
C47 C48 H48 119.8 . . ?
C43 C48 H48 119.8 . . ?
O7 C49 N7 123.4(5) . . ?
O7 C49 C43 120.5(5) . . ?
N7 C49 C43 116.1(5) . . ?
N7 C50 C51 112.2(4) . . ?
N7 C50 H50A 109.2 . . ?
C51 C50 H50A 109.2 . . ?
N7 C50 H50B 109.2 . . ?
C51 C50 H50B 109.2 . . ?
H50A C50 H50B 107.9 . . ?
C50 C51 H51A 109.5 . . ?
C50 C51 H51B 109.5 . . ?
H51A C51 H51B 109.5 . . ?
C50 C51 H51C 109.5 . . ?
H51A C51 H51C 109.5 . . ?
H51B C51 H51C 109.5 . . ?
O8 C52 N8 121.8(4) . . ?
O8 C52 C45 121.7(4) . . ?
N8 C52 C45 116.5(4) . . ?
N8 C53 C54 112.1(4) . . ?
N8 C53 H53A 109.2 . . ?
C54 C53 H53A 109.2 . . ?
N8 C53 H53B 109.2 . . ?
C54 C53 H53B 109.2 . . ?
H53A C53 H53B 107.9 . . ?
C53 C54 H54A 109.5 . . ?
C53 C54 H54B 109.5 . . ?
H54A C54 H54B 109.5 . . ?
C53 C54 H54C 109.5 . . ?
H54A C54 H54C 109.5 . . ?
H54B C54 H54C 109.5 . . ?
O9 C55 N9 120.7(5) . . ?
O9 C55 C47 119.9(5) . . ?
N9 C55 C47 119.4(4) . . ?
C57 C56 N9 112.8(4) . . ?
C57 C56 H56A 109.0 . . ?
N9 C56 H56A 109.0 . . ?
C57 C56 H56B 109.0 . . ?
N9 C56 H56B 109.0 . . ?
H56A C56 H56B 107.8 . . ?
C56 C57 H57A 109.5 . . ?
C56 C57 H57B 109.5 . . ?
H57A C57 H57B 109.5 . . ?
C56 C57 H57C 109.5 . . ?
H57A C57 H57C 109.5 . . ?
H57B C57 H57C 109.5 . . ?
C63 C58 C59 120.9(4) . . ?
C63 C58 N7 119.9(4) . . ?
C59 C58 N7 119.1(4) . . ?
C60 C59 C58 118.7(4) . . ?
C60 C59 H59 120.6 . . ?
C58 C59 H59 120.6 . . ?
C61 C60 C59 121.1(4) . . ?
C61 C60 C64 120.5(4) . . ?
C59 C60 C64 118.1(4) . . ?
C60 C61 C62 118.5(5) . . ?
C60 C61 H61 120.8 . . ?
C62 C61 H61 120.8 . . ?
C63 C62 C61 121.5(4) . . ?
C63 C62 N12 119.5(4) . . ?
C61 C62 N12 118.8(5) . . ?
C62 C63 C58 119.3(4) . . ?
C62 C63 H63 120.4 . . ?
C58 C63 H63 120.4 . . ?
O10 C64 N10 122.2(4) . . ?
O10 C64 C60 120.4(4) . . ?
N10 C64 C60 117.4(4) . . ?
N10 C65 C66 113.6(4) . . ?
N10 C65 H65A 108.8 . . ?
C66 C65 H65A 108.8 . . ?
N10 C65 H65B 108.8 . . ?
C66 C65 H65B 108.8 . . ?
H65A C65 H65B 107.7 . . ?
C65 C66 H66A 109.5 . . ?
C65 C66 H66B 109.5 . . ?
H66A C66 H66B 109.5 . . ?
C65 C66 H66C 109.5 . . ?
H66A C66 H66C 109.5 . . ?
H66B C66 H66C 109.5 . . ?
C68 C67 C72 119.9(4) . . ?
C68 C67 N8 120.3(4) . . ?
C72 C67 N8 119.7(4) . . ?
C67 C68 C69 120.0(4) . . ?
C67 C68 H68 120.0 . . ?
C69 C68 H68 120.0 . . ?
C70 C69 C68 119.8(4) . . ?
C70 C69 C73 119.8(4) . . ?
C68 C69 C73 120.3(4) . . ?
C71 C70 C69 120.2(4) . . ?
C71 C70 H70 119.9 . . ?
C69 C70 H70 119.9 . . ?
C70 C71 C72 120.0(4) . . ?
C70 C71 N10 119.6(4) . . ?
C72 C71 N10 120.2(4) . . ?
C71 C72 C67 120.1(4) . . ?
C71 C72 H72 119.9 . . ?
C67 C72 H72 119.9 . . ?
O11 C73 N11 122.7(4) . . ?
O11 C73 C69 120.3(3) . . ?
N11 C73 C69 117.0(4) . . ?
N11 C74 C75 113.7(4) . . ?
N11 C74 H74A 108.8 . . ?
C75 C74 H74A 108.8 . . ?
N11 C74 H74B 108.8 . . ?
C75 C74 H74B 108.8 . . ?
H74A C74 H74B 107.7 . . ?
C74 C75 H75A 109.5 . . ?
C74 C75 H75B 109.5 . . ?
H75A C75 H75B 109.5 . . ?
C74 C75 H75C 109.5 . . ?
H75A C75 H75C 109.5 . . ?
H75B C75 H75C 109.5 . . ?
C81 C76 C77 120.1(4) . . ?
C81 C76 N9 121.0(5) . . ?
C77 C76 N9 118.8(4) . . ?
C76 C77 C78 120.5(5) . . ?
C76 C77 H77 119.8 . . ?
C78 C77 H77 119.8 . . ?
C79 C78 C77 119.0(5) . . ?
C79 C78 C82 120.3(4) . . ?
C77 C78 C82 120.3(4) . . ?
C80 C79 C78 120.1(4) . . ?
C80 C79 H79 119.9 . . ?
C78 C79 H79 119.9 . . ?
C81 C80 C79 119.8(4) . . ?
C81 C80 N11 121.6(5) . . ?
C79 C80 N11 118.5(4) . . ?
C76 C81 C80 120.5(5) . . ?
C76 C81 H81 119.8 . . ?
C80 C81 H81 119.8 . . ?
O12 C82 N12 120.4(5) . . ?
O12 C82 C78 120.7(4) . . ?
N12 C82 C78 119.0(4) . . ?
C84 C83 N12 113.9(6) . . ?
C84 C83 H83A 108.8 . . ?
N12 C83 H83A 108.8 . . ?
C84 C83 H83B 108.8 . . ?
N12 C83 H83B 108.8 . . ?
H83A C83 H83B 107.7 . . ?
C83 C84 H84A 109.5 . . ?
C83 C84 H84B 109.5 . . ?
H84A C84 H84B 109.5 . . ?
C83 C84 H84C 109.5 . . ?
H84A C84 H84C 109.5 . . ?
H84B C84 H84C 109.5 . . ?
C7 N1 C16 120.8(3) . . ?
C7 N1 C8 119.3(4) . . ?
C16 N1 C8 116.3(4) . . ?
C10 N2 C25 122.2(3) . . ?
C10 N2 C11 119.3(4) . . ?
C25 N2 C11 117.9(3) . . ?
C13 N3 C34 123.2(3) . . ?
C13 N3 C14 119.0(4) . . ?
C34 N3 C14 117.7(4) . . ?
C22 N4 C29 122.6(3) . . ?
C22 N4 C23 118.4(4) . . ?
C29 N4 C23 116.6(4) . . ?
C31 N5 C38 121.8(4) . . ?
C31 N5 C32 119.4(4) . . ?
C38 N5 C32 116.5(3) . . ?
C40 N6 C20 123.2(3) . . ?
C40 N6 C41 118.6(3) . . ?
C20 N6 C41 118.0(3) . . ?
C49 N7 C58 122.7(4) . . ?
C49 N7 C50 119.9(4) . . ?
C58 N7 C50 116.6(4) . . ?
C52 N8 C67 122.1(4) . . ?
C52 N8 C53 119.0(4) . . ?
C67 N8 C53 116.4(4) . . ?
C55 N9 C76 121.7(4) . . ?
C55 N9 C56 119.3(4) . . ?
C76 N9 C56 116.0(4) . . ?
C64 N10 C71 123.3(3) . . ?
C64 N10 C65 118.8(3) . . ?
C71 N10 C65 117.6(3) . . ?
C73 N11 C80 121.3(3) . . ?
C73 N11 C74 119.5(4) . . ?
C80 N11 C74 115.9(3) . . ?
C82 N12 C62 123.2(4) . . ?
C82 N12 C83 119.1(4) . . ?
C62 N12 C83 117.7(4) . . ?

loop_
_geom_bond_atom_site_label_1
_geom_bond_atom_site_label_2
_geom_bond_distance
_geom_bond_site_symmetry_2
_geom_bond_publ_flag
C1 C2 1.387(6) . ?
C1 C6 1.389(6) . ?
C1 C7 1.504(6) . ?
C2 C3 1.386(6) . ?
C2 H2 0.9500 . ?
C3 C4 1.398(6) . ?
C3 C10 1.505(6) . ?
C4 C5 1.385(6) . ?
C4 H4 0.9500 . ?
C5 C6 1.379(6) . ?
C5 C13 1.499(6) . ?
C6 H6 0.9500 . ?
C7 O1 1.220(5) . ?
C7 N1 1.367(6) . ?
C8 N1 1.469(5) . ?
C8 C9 1.496(7) . ?
C8 H8A 0.9900 . ?
C8 H8B 0.9900 . ?
C9 H9A 0.9800 . ?
C9 H9B 0.9800 . ?
C9 H9C 0.9800 . ?
C10 O2 1.227(5) . ?
C10 N2 1.347(6) . ?
C11 C12 1.447(8) . ?
C11 N2 1.479(5) . ?
C11 H11A 0.9900 . ?
C11 H11B 0.9900 . ?
C12 H12A 0.9800 . ?
C12 H12B 0.9800 . ?
C12 H12C 0.9800 . ?
C13 O3 1.220(5) . ?
C13 N3 1.355(6) . ?
C14 N3 1.483(5) . ?
C14 C15 1.488(7) . ?
C14 H14A 0.9900 . ?
C14 H14B 0.9900 . ?
C15 H15A 0.9800 . ?
C15 H15B 0.9800 . ?
C15 H15C 0.9800 . ?
C16 C21 1.387(6) . ?
C16 C17 1.390(6) . ?
C16 N1 1.446(6) . ?
C17 C18 1.395(6) . ?
C17 H17 0.9500 . ?
C18 C19 1.396(6) . ?
C18 C22 1.507(6) . ?
C19 C20 1.388(6) . ?
C19 H19 0.9500 . ?
C20 C21 1.392(6) . ?
C20 N6 1.439(5) . ?
C21 H21 0.9500 . ?
C22 O4 1.237(5) . ?
C22 N4 1.363(6) . ?
C23 N4 1.477(6) . ?
C23 C24 1.479(8) . ?
C23 H23A 0.9900 . ?
C23 H23B 0.9900 . ?
C24 H24A 0.9800 . ?
C24 H24B 0.9800 . ?
C24 H24C 0.9800 . ?
C25 C30 1.383(6) . ?
C25 C26 1.387(6) . ?
C25 N2 1.441(6) . ?
C26 C27 1.391(6) . ?
C26 H26 0.9500 . ?
C27 C28 1.397(6) . ?
C27 C31 1.489(6) . ?
C28 C29 1.384(6) . ?
C28 H28 0.9500 . ?
C29 C30 1.393(6) . ?
C29 N4 1.435(5) . ?
C30 H30 0.9500 . ?
C31 O5 1.236(5) . ?
C31 N5 1.352(6) . ?
C32 N5 1.499(6) . ?
C32 C33 1.514(7) . ?
C32 H32A 0.9900 . ?
C32 H32B 0.9900 . ?
C33 H33A 0.9800 . ?
C33 H33B 0.9800 . ?
C33 H33C 0.9800 . ?
C34 C35 1.377(6) . ?
C34 C39 1.395(6) . ?
C34 N3 1.431(6) . ?
C35 C36 1.393(6) . ?
C35 H35 0.9500 . ?
C36 C37 1.385(6) . ?
C36 C40 1.494(6) . ?
C37 C38 1.396(6) . ?
C37 H37 0.9500 . ?
C38 C39 1.392(6) . ?
C38 N5 1.440(6) . ?
C39 H39 0.9500 . ?
C40 O6 1.228(5) . ?
C40 N6 1.347(5) . ?
C41 N6 1.471(6) . ?
C41 C42 1.508(8) . ?
C41 H41A 0.9900 . ?
C41 H41B 0.9900 . ?
C42 H42A 0.9800 . ?
C42 H42B 0.9800 . ?
C42 H42C 0.9800 . ?
C43 C44 1.386(6) . ?
C43 C48 1.407(7) . ?
C43 C49 1.496(7) . ?
C44 C45 1.386(6) . ?
C44 H44 0.9500 . ?
C45 C46 1.401(6) . ?
C45 C52 1.477(6) . ?
C46 C47 1.394(7) . ?
C46 H46 0.9500 . ?
C47 C48 1.369(7) . ?
C47 C55 1.515(7) . ?
C48 H48 0.9500 . ?
C49 O7 1.220(6) . ?
C49 N7 1.361(6) . ?
C50 N7 1.476(6) . ?
C50 C51 1.503(7) . ?
C50 H50A 0.9900 . ?
C50 H50B 0.9900 . ?
C51 H51A 0.9800 . ?
C51 H51B 0.9800 . ?
C51 H51C 0.9800 . ?
C52 O8 1.233(5) . ?
C52 N8 1.359(6) . ?
C53 N8 1.485(6) . ?
C53 C54 1.485(7) . ?
C53 H53A 0.9900 . ?
C53 H53B 0.9900 . ?
C54 H54A 0.9800 . ?
C54 H54B 0.9800 . ?
C54 H54C 0.9800 . ?
C55 O9 1.212(6) . ?
C55 N9 1.297(6) . ?
C56 C57 1.457(7) . ?
C56 N9 1.483(6) . ?
C56 H56A 0.9900 . ?
C56 H56B 0.9900 . ?
C57 H57A 0.9800 . ?
C57 H57B 0.9800 . ?
C57 H57C 0.9800 . ?
C58 C63 1.381(6) . ?
C58 C59 1.402(6) . ?
C58 N7 1.446(6) . ?
C59 C60 1.388(6) . ?
C59 H59 0.9500 . ?
C60 C61 1.386(6) . ?
C60 C64 1.507(6) . ?
C61 C62 1.402(6) . ?
C61 H61 0.9500 . ?
C62 C63 1.371(7) . ?
C62 N12 1.440(6) . ?
C63 H63 0.9500 . ?
C64 O10 1.232(5) . ?
C64 N10 1.343(5) . ?
C65 N10 1.471(5) . ?
C65 C66 1.509(7) . ?
C65 H65A 0.9900 . ?
C65 H65B 0.9900 . ?
C66 H66A 0.9800 . ?
C66 H66B 0.9800 . ?
C66 H66C 0.9800 . ?
C67 C68 1.385(6) . ?
C67 C72 1.389(6) . ?
C67 N8 1.433(5) . ?
C68 C69 1.393(6) . ?
C68 H68 0.9500 . ?
C69 C70 1.387(6) . ?
C69 C73 1.497(6) . ?
C70 C71 1.384(5) . ?
C70 H70 0.9500 . ?
C71 C72 1.385(6) . ?
C71 N10 1.436(5) . ?
C72 H72 0.9500 . ?
C73 O11 1.224(5) . ?
C73 N11 1.350(5) . ?
C74 N11 1.483(5) . ?
C74 C75 1.498(7) . ?
C74 H74A 0.9900 . ?
C74 H74B 0.9900 . ?
C75 H75A 0.9800 . ?
C75 H75B 0.9800 . ?
C75 H75C 0.9800 . ?
C76 C81 1.368(6) . ?
C76 C77 1.369(7) . ?
C76 N9 1.439(6) . ?
C77 C78 1.393(7) . ?
C77 H77 0.9500 . ?
C78 C79 1.384(6) . ?
C78 C82 1.492(7) . ?
C79 C80 1.382(6) . ?
C79 H79 0.9500 . ?
C80 C81 1.376(7) . ?
C80 N11 1.434(6) . ?
C81 H81 0.9500 . ?
C82 O12 1.217(5) . ?
C82 N12 1.348(6) . ?
C83 C84 1.412(11) . ?
C83 N12 1.459(7) . ?
C83 H83A 0.9900 . ?
C83 H83B 0.9900 . ?
C84 H84A 0.9800 . ?
C84 H84B 0.9800 . ?
C84 H84C 0.9800 . ?

loop_
_platon_squeeze_void_nr
_platon_squeeze_void_average_x
_platon_squeeze_void_average_y
_platon_squeeze_void_average_z
_platon_squeeze_void_volume
_platon_squeeze_void_count_electrons
1 0.168 0.815 0.443 15.8 0.3
2 0.244 0.795 0.334 5.0 0.2
3 0.264 0.846 0.221 6.8 0.4
4 0.736 0.345 0.778 7.0 0.4
5 0.764 0.297 0.652 6.9 0.3
6 0.839 0.316 0.548 13.7 0.2
